data_7215335
loop_
_publ_author_name
'Rademeyer, Melanie'
'Tsouris, Christos'
'Billing, David G.'
'Lemmerer, Andreas'
'Charmant, Jonathan'

_publ_section_title
;
 Robust motifs in 2-phenylethylammonium and related tetrahalometallates
;
_journal_issue 10
_journal_name_full CrystEngComm
_journal_page_first 3485
_journal_paper_doi 10.1039/c0ce00634c
_journal_volume 13
_journal_year 2011
_chemical_formula_moiety '2(C8 H12 N), Hg I4'
_chemical_formula_sum 'C16 H24 Hg I4 N2'
_chemical_formula_weight 952.56
_chemical_name_systematic
;
?
;
_space_group_IT_number 4
_symmetry_cell_setting monoclinic
_symmetry_space_group_name_Hall 'P 2yb'
_symmetry_space_group_name_H-M 'P 1 21 1'
_atom_sites_solution_hydrogens geom
_atom_sites_solution_primary direct
_atom_sites_solution_secondary difmap
_audit_creation_method SHELXL-97
_cell_angle_alpha 90.00
_cell_angle_beta 98.660(3)
_cell_angle_gamma 90.00
_cell_formula_units_Z 2
_cell_length_a 10.8319(16)
_cell_length_b 8.3960(12)
_cell_length_c 13.5792(19)
_cell_measurement_reflns_used 2684
_cell_measurement_temperature 295(2)
_cell_measurement_theta_max 31.5806
_cell_measurement_theta_min 2.3154
_cell_volume 1220.9(3)
_computing_cell_refinement 'Bruker SMART'
_computing_data_collection 'Bruker SMART'
_computing_data_reduction 'Bruker SHELXTL'
_computing_molecular_graphics 'Bruker SHELXTL'
_computing_publication_material 'Bruker SHELXTL'
_computing_structure_refinement 'Bruker SHELXTL'
_computing_structure_solution 'Bruker SHELXTL'
_diffrn_ambient_temperature 295(2)
_diffrn_measured_fraction_theta_full 0.999
_diffrn_measured_fraction_theta_max 0.999
_diffrn_measurement_device_type 'CCD area detector'
_diffrn_measurement_method 'phi and omega scans'
_diffrn_radiation_monochromator graphite
_diffrn_radiation_source 'fine-focus sealed tube'
_diffrn_radiation_type MoK\a
_diffrn_radiation_wavelength 0.71073
_diffrn_reflns_av_R_equivalents 0.0541
_diffrn_reflns_av_sigmaI/netI 0.0569
_diffrn_reflns_limit_h_max 14
_diffrn_reflns_limit_h_min -14
_diffrn_reflns_limit_k_max 11
_diffrn_reflns_limit_k_min -10
_diffrn_reflns_limit_l_max 17
_diffrn_reflns_limit_l_min -17
_diffrn_reflns_number 10815
_diffrn_reflns_theta_full 28.00
_diffrn_reflns_theta_max 28.00
_diffrn_reflns_theta_min 1.52
_exptl_absorpt_coefficient_mu 11.362
_exptl_absorpt_correction_T_max 0.5103
_exptl_absorpt_correction_T_min 0.1076
_exptl_absorpt_correction_type integration
_exptl_absorpt_process_details 'Bruker XPREP (Bruker, 1999)'
_exptl_crystal_colour yellow
_exptl_crystal_density_diffrn 2.591
_exptl_crystal_density_method 'not measured'
_exptl_crystal_description irregular
_exptl_crystal_F_000 852
_exptl_crystal_size_max 0.30
_exptl_crystal_size_mid 0.22
_exptl_crystal_size_min 0.06
_refine_diff_density_max 1.858
_refine_diff_density_min -1.289
_refine_diff_density_rms 0.138
_refine_ls_abs_structure_details 'Flack H D (1983), Acta Cryst. A39, 876-881'
_refine_ls_abs_structure_Flack 0.396(9)
_refine_ls_extinction_coef 0.0111(4)
_refine_ls_extinction_expression Fc^*^=kFc[1+0.001xFc^2^\l^3^/sin(2\q)]^-1/4^
_refine_ls_extinction_method SHELXL
_refine_ls_goodness_of_fit_ref 1.045
_refine_ls_hydrogen_treatment constr
_refine_ls_matrix_type full
_refine_ls_number_parameters 268
_refine_ls_number_reflns 5583
_refine_ls_number_restraints 385
_refine_ls_restrained_S_all 1.022
_refine_ls_R_factor_all 0.0581
_refine_ls_R_factor_gt 0.0375
_refine_ls_shift/su_max 0.022
_refine_ls_shift/su_mean 0.002
_refine_ls_structure_factor_coef Fsqd
_refine_ls_weighting_details 'calc w=1/[\s^2^(Fo^2^)+(0.0415P)^2^+0.0000P] where P=(Fo^2^+2Fc^2^)/3'
_refine_ls_weighting_scheme calc
_refine_ls_wR_factor_gt 0.0890
_refine_ls_wR_factor_ref 0.0967
_reflns_number_gt 4125
_reflns_number_total 5583
_reflns_threshold_expression >2sigma(I)
_cod_data_source_file c0ce00634c.txt
_cod_data_source_block HgI(9)
_cod_original_sg_symbol_H-M P21
_cod_database_code 7215335

loop_
_symmetry_equiv_pos_as_xyz
'x, y, z'
'-x, y+1/2, -z'

loop_
_atom_site_label
_atom_site_type_symbol
_atom_site_fract_x
_atom_site_fract_y
_atom_site_fract_z
_atom_site_U_iso_or_equiv
_atom_site_adp_type
_atom_site_occupancy
_atom_site_symmetry_multiplicity
_atom_site_calc_flag
_atom_site_refinement_flags
_atom_site_disorder_assembly
_atom_site_disorder_group
C3 C 0.0767(8) 0.2260(11) 0.4350(5) 0.060(2) Uani 1 1 d DU . .
C8 C 0.0077(10) 0.1858(14) 0.5094(6) 0.073(3) Uani 1 1 d DU . .
H8 H -0.0688 0.1345 0.4935 0.088 Uiso 1 1 calc R . .
C7 C 0.0533(11) 0.2223(15) 0.6078(6) 0.093(3) Uani 1 1 d DU . .
H7 H 0.0097 0.1897 0.6582 0.111 Uiso 1 1 calc R . .
C6 C 0.1632(11) 0.3071(17) 0.6312(6) 0.093(3) Uani 1 1 d DU . .
H6 H 0.1901 0.3396 0.6964 0.112 Uiso 1 1 calc R . .
C5 C 0.2327(10) 0.3430(15) 0.5569(7) 0.096(3) Uani 1 1 d DU . .
H5 H 0.3098 0.3925 0.5733 0.115 Uiso 1 1 calc R . .
C4 C 0.1892(8) 0.3065(17) 0.4578(6) 0.076(3) Uani 1 1 d DU . .
H4 H 0.2347 0.3356 0.4077 0.092 Uiso 1 1 calc R . .
C2 C 0.0294(11) 0.1831(12) 0.3258(6) 0.068(3) Uani 1 1 d DU . .
H2A H 0.0965 0.1353 0.2960 0.081 Uiso 1 1 calc R . .
H2B H -0.0379 0.1061 0.3227 0.081 Uiso 1 1 calc R . .
C1 C -0.0154(11) 0.3267(12) 0.2704(6) 0.073(3) Uani 1 1 d DU . .
H1A H 0.0464 0.4104 0.2844 0.088 Uiso 1 1 calc R . .
H1B H -0.0918 0.3628 0.2924 0.088 Uiso 1 1 calc R . .
N1 N -0.0395(8) 0.2963(19) 0.1605(5) 0.086(3) Uani 1 1 d DU . .
H1C H -0.0682 0.3848 0.1290 0.128 Uiso 1 1 calc R . .
H1E H -0.0960 0.2191 0.1475 0.128 Uiso 1 1 calc R . .
H1D H 0.0312 0.2669 0.1398 0.128 Uiso 1 1 calc R . .
C11B C -0.3672(7) 0.2477(10) 0.5976(4) 0.060(2) Uani 0.877(9) 1 d PGDU A 1
C12B C -0.2837(7) 0.3491(11) 0.5606(5) 0.077(3) Uani 0.877(9) 1 d PGDU A 1
H12B H -0.2211 0.3993 0.6040 0.093 Uiso 0.877(9) 1 calc PR A 1
C13B C -0.2939(8) 0.3755(11) 0.4586(6) 0.083(3) Uani 0.877(9) 1 d PGDU A 1
H13B H -0.2380 0.4433 0.4338 0.099 Uiso 0.877(9) 1 calc PR A 1
C14B C -0.3875(9) 0.3005(12) 0.3937(4) 0.075(3) Uani 0.877(9) 1 d PGDU A 1
H14B H -0.3942 0.3182 0.3255 0.090 Uiso 0.877(9) 1 calc PR A 1
C15B C -0.4709(8) 0.1991(11) 0.4308(5) 0.078(3) Uani 0.877(9) 1 d PGDU A 1
H15B H -0.5336 0.1490 0.3873 0.094 Uiso 0.877(9) 1 calc PR A 1
C16B C -0.4608(7) 0.1727(10) 0.5327(5) 0.068(3) Uani 0.877(9) 1 d PGDU A 1
H16B H -0.5166 0.1049 0.5575 0.082 Uiso 0.877(9) 1 calc PR A 1
C10B C -0.3515(14) 0.2064(16) 0.7088(7) 0.087(3) Uani 0.877(9) 1 d PDU A 1
H1B1 H -0.3864 0.1017 0.7169 0.104 Uiso 0.877(9) 1 calc PR A 1
H1B2 H -0.2632 0.2027 0.7353 0.104 Uiso 0.877(9) 1 calc PR A 1
C9B C -0.4125(14) 0.3216(17) 0.7648(7) 0.077(4) Uani 0.877(9) 1 d PDU A 1
H9B1 H -0.5017 0.3173 0.7419 0.093 Uiso 0.877(9) 1 calc PR A 1
H9B2 H -0.3840 0.4273 0.7500 0.093 Uiso 0.877(9) 1 calc PR A 1
N2B N -0.3903(12) 0.299(2) 0.8750(6) 0.072(3) Uani 0.877(9) 1 d PDU A 1
H2CB H -0.4292 0.3750 0.9039 0.108 Uiso 0.877(9) 1 calc PR A 1
H2EB H -0.3088 0.3031 0.8970 0.108 Uiso 0.877(9) 1 calc PR A 1
H2DB H -0.4198 0.2040 0.8898 0.108 Uiso 0.877(9) 1 calc PR A 1
C11A C -0.313(6) 0.344(7) 0.600(3) 0.074(5) Uani 0.123(9) 1 d PGDU A 2
C12A C -0.290(6) 0.233(6) 0.529(4) 0.074(5) Uani 0.123(9) 1 d PGDU A 2
H12A H -0.2473 0.1398 0.5478 0.089 Uiso 0.123(9) 1 calc PR A 2
C13A C -0.332(6) 0.263(7) 0.428(3) 0.077(5) Uani 0.123(9) 1 d PGDU A 2
H13A H -0.3169 0.1889 0.3805 0.093 Uiso 0.123(9) 1 calc PR A 2
C14A C -0.396(7) 0.403(8) 0.400(3) 0.081(6) Uani 0.123(9) 1 d PGDU A 2
H14A H -0.4241 0.4222 0.3325 0.097 Uiso 0.123(9) 1 calc PR A 2
C15A C -0.419(6) 0.513(7) 0.471(4) 0.079(8) Uani 0.123(9) 1 d PGDU A 2
H15A H -0.4618 0.6064 0.4518 0.095 Uiso 0.123(9) 1 calc PR A 2
C16A C -0.377(6) 0.483(6) 0.571(4) 0.079(6) Uani 0.123(9) 1 d PGDU A 2
H16A H -0.3922 0.5573 0.6191 0.095 Uiso 0.123(9) 1 calc PR A 2
C10A C -0.287(5) 0.302(11) 0.711(3) 0.082(5) Uani 0.123(9) 1 d PDU A 2
H1A1 H -0.2356 0.2076 0.7209 0.099 Uiso 0.123(9) 1 calc PR A 2
H1A2 H -0.2423 0.3889 0.7477 0.099 Uiso 0.123(9) 1 calc PR A 2
C9A C -0.403(7) 0.27(2) 0.751(5) 0.080(6) Uani 0.123(9) 1 d PDU A 2
H9A1 H -0.4511 0.1928 0.7110 0.096 Uiso 0.123(9) 1 calc PR A 2
H9A2 H -0.4525 0.3711 0.7448 0.096 Uiso 0.123(9) 1 calc PR A 2
N2A N -0.383(10) 0.222(14) 0.857(4) 0.083(11) Uani 0.123(9) 1 d PDU A 2
H2DA H -0.4563 0.2060 0.8776 0.125 Uiso 0.123(9) 1 calc PR A 2
H2CA H -0.3414 0.2979 0.8948 0.125 Uiso 0.123(9) 1 calc PR A 2
H2EA H -0.3387 0.1326 0.8634 0.125 Uiso 0.123(9) 1 calc PR A 2
I4 I 0.29447(5) 0.26897(18) 0.16107(4) 0.0745(2) Uani 1 1 d . . .
I1 I 0.32905(9) 0.55473(7) -0.11529(7) 0.0642(3) Uani 1 1 d . . .
I3 I 0.33577(10) 0.02141(7) -0.12453(8) 0.0663(3) Uani 1 1 d . . .
I2 I -0.02965(6) 0.2694(2) -0.10046(5) 0.0949(3) Uani 1 1 d . . .
Hg1 Hg 0.22959(3) 0.28215(9) -0.04403(2) 0.05856(12) Uani 1 1 d . . .

loop_
_atom_site_aniso_label
_atom_site_aniso_U_11
_atom_site_aniso_U_22
_atom_site_aniso_U_33
_atom_site_aniso_U_23
_atom_site_aniso_U_13
_atom_site_aniso_U_12
C3 0.068(5) 0.066(5) 0.044(3) -0.001(3) 0.001(3) 0.001(4)
C8 0.096(6) 0.078(7) 0.048(4) 0.000(4) 0.017(4) -0.004(5)
C7 0.129(8) 0.100(8) 0.048(4) 0.002(5) 0.012(5) 0.021(6)
C6 0.139(8) 0.076(9) 0.052(4) -0.006(6) -0.028(4) 0.028(6)
C5 0.093(7) 0.095(8) 0.086(5) -0.011(6) -0.033(5) 0.002(6)
C4 0.062(4) 0.094(8) 0.069(4) -0.002(6) -0.002(4) 0.000(5)
C2 0.086(7) 0.073(6) 0.043(3) -0.002(4) 0.004(4) -0.006(5)
C1 0.078(6) 0.093(9) 0.046(4) 0.005(4) 0.001(5) 0.015(6)
N1 0.075(5) 0.136(8) 0.043(3) 0.006(6) 0.003(4) 0.044(8)
C11B 0.057(5) 0.070(7) 0.052(3) -0.001(4) 0.002(3) 0.017(4)
C12B 0.063(6) 0.091(7) 0.078(5) -0.018(5) 0.010(5) -0.010(4)
C13B 0.079(6) 0.084(7) 0.091(6) 0.005(5) 0.031(5) -0.006(5)
C14B 0.100(7) 0.068(7) 0.057(5) 0.015(6) 0.010(4) 0.018(6)
C15B 0.091(7) 0.076(7) 0.063(4) -0.012(5) -0.007(5) -0.007(5)
C16B 0.069(6) 0.068(7) 0.066(5) 0.000(5) 0.008(5) -0.008(5)
C10B 0.103(8) 0.101(8) 0.055(4) 0.004(4) 0.006(5) 0.042(6)
C9B 0.101(7) 0.084(10) 0.047(4) 0.005(5) 0.012(5) 0.020(6)
N2B 0.074(5) 0.095(10) 0.045(4) 0.012(6) 0.005(4) 0.011(8)
C11A 0.070(10) 0.086(10) 0.067(7) 0.001(7) 0.011(8) 0.005(9)
C12A 0.070(10) 0.085(9) 0.067(7) -0.002(8) 0.011(9) -0.001(9)
C13A 0.084(10) 0.080(10) 0.068(7) 0.000(9) 0.011(9) 0.002(9)
C14A 0.087(12) 0.082(11) 0.075(9) 0.003(9) 0.015(11) 0.004(10)
C15A 0.077(16) 0.087(14) 0.074(12) 0.003(11) 0.010(15) 0.010(13)
C16A 0.073(13) 0.088(11) 0.075(10) 0.002(9) 0.006(12) 0.007(11)
C10A 0.092(11) 0.090(12) 0.066(7) 0.000(9) 0.017(9) 0.023(11)
C9A 0.094(11) 0.091(13) 0.057(10) 0.001(11) 0.017(9) 0.028(12)
N2A 0.09(2) 0.09(2) 0.062(14) 0.01(2) 0.004(14) 0.00(2)
I4 0.0560(3) 0.1172(7) 0.0482(3) -0.0026(6) 0.0008(2) 0.0101(6)
I1 0.0777(6) 0.0429(5) 0.0700(6) 0.0029(4) 0.0041(5) -0.0060(4)
I3 0.0759(7) 0.0435(5) 0.0781(7) -0.0096(4) 0.0069(5) 0.0013(4)
I2 0.0487(3) 0.1829(9) 0.0515(3) -0.0177(9) 0.0024(3) -0.0010(8)
Hg1 0.0639(2) 0.0546(2) 0.05655(19) 0.0000(3) 0.00690(14) -0.0014(3)

loop_
_atom_type_symbol
_atom_type_description
_atom_type_scat_dispersion_real
_atom_type_scat_dispersion_imag
_atom_type_scat_source
C C 0.0033 0.0016 'International Tables Vol C Tables 4.2.6.8 and 6.1.1.4'
H H 0.0000 0.0000 'International Tables Vol C Tables 4.2.6.8 and 6.1.1.4'
N N 0.0061 0.0033 'International Tables Vol C Tables 4.2.6.8 and 6.1.1.4'
I I -0.4742 1.8119 'International Tables Vol C Tables 4.2.6.8 and 6.1.1.4'
Hg Hg -2.3894 9.2266 'International Tables Vol C Tables 4.2.6.8 and 6.1.1.4'

loop_
_geom_angle_atom_site_label_1
_geom_angle_atom_site_label_2
_geom_angle_atom_site_label_3
_geom_angle
C8 C3 C4 120.5(6)
C8 C3 C2 120.5(7)
C4 C3 C2 118.9(7)
C7 C8 C3 119.7(7)
C7 C8 H8 120.2
C3 C8 H8 120.2
C6 C7 C8 120.3(8)
C6 C7 H7 119.8
C8 C7 H7 119.8
C5 C6 C7 119.3(8)
C5 C6 H6 120.3
C7 C6 H6 120.3
C6 C5 C4 121.1(8)
C6 C5 H5 119.4
C4 C5 H5 119.4
C3 C4 C5 118.8(7)
C3 C4 H4 120.6
C5 C4 H4 120.6
C1 C2 C3 109.8(8)
C1 C2 H2A 109.7
C3 C2 H2A 109.7
C1 C2 H2B 109.7
C3 C2 H2B 109.7
H2A C2 H2B 108.2
C2 C1 N1 111.5(9)
C2 C1 H1A 109.3
N1 C1 H1A 109.3
C2 C1 H1B 109.3
N1 C1 H1B 109.3
H1A C1 H1B 108.0
C1 N1 H1C 109.5
C1 N1 H1E 109.5
H1C N1 H1E 109.5
C1 N1 H1D 109.5
H1C N1 H1D 109.5
H1E N1 H1D 109.5
C12B C11B C16B 120.0
C12B C11B C10B 120.9(7)
C16B C11B C10B 119.0(7)
C11B C12B C13B 120.0
C11B C12B H12B 120.0
C13B C12B H12B 120.0
C14B C13B C12B 120.0
C14B C13B H13B 120.0
C12B C13B H13B 120.0
C15B C14B C13B 120.0
C15B C14B H14B 120.0
C13B C14B H14B 120.0
C14B C15B C16B 120.0
C14B C15B H15B 120.0
C16B C15B H15B 120.0
C15B C16B C11B 120.0
C15B C16B H16B 120.0
C11B C16B H16B 120.0
C9B C10B C11B 111.9(8)
C9B C10B H1B1 109.2
C11B C10B H1B1 109.2
C9B C10B H1B2 109.2
C11B C10B H1B2 109.2
H1B1 C10B H1B2 107.9
C10B C9B N2B 115.0(10)
C10B C9B H9B1 108.5
N2B C9B H9B1 108.5
C10B C9B H9B2 108.5
N2B C9B H9B2 108.5
H9B1 C9B H9B2 107.5
C9B N2B H2CB 109.5
C9B N2B H2EB 109.5
H2CB N2B H2EB 109.5
C9B N2B H2DB 109.5
H2CB N2B H2DB 109.5
H2EB N2B H2DB 109.5
C12A C11A C16A 120.0
C12A C11A C10A 120.8(11)
C16A C11A C10A 118.4(11)
C13A C12A C11A 120.0
C13A C12A H12A 120.0
C11A C12A H12A 120.0
C14A C13A C12A 120.0
C14A C13A H13A 120.0
C12A C13A H13A 120.0
C15A C14A C13A 120.0
C15A C14A H14A 120.0
C13A C14A H14A 120.0
C14A C15A C16A 120.0
C14A C15A H15A 120.0
C16A C15A H15A 120.0
C15A C16A C11A 120.0
C15A C16A H16A 120.0
C11A C16A H16A 120.0
C9A C10A C11A 111.3(14)
C9A C10A H1A1 108.0
C11A C10A H1A1 109.4
C9A C10A H1A2 109.4
C11A C10A H1A2 109.4
H1A1 C10A H1A2 108.0
C10A C9A N2A 113.1(16)
C10A C9A H9A1 110.0
N2A C9A H9A1 111.0
C10A C9A H9A2 107.0
N2A C9A H9A2 108.0
H9A1 C9A H9A2 107.8
C9A N2A H2DA 109.4
C9A N2A H2CA 111.0
H2DA N2A H2CA 109.5
C9A N2A H2EA 109.6
H2DA N2A H2EA 109.5
H2CA N2A H2EA 109.5
I1 Hg1 I4 109.37(4)
I1 Hg1 I3 107.99(2)
I4 Hg1 I3 107.90(4)
I1 Hg1 I2 111.31(4)
I4 Hg1 I2 111.46(2)
I3 Hg1 I2 108.69(4)

loop_
_geom_bond_atom_site_label_1
_geom_bond_atom_site_label_2
_geom_bond_distance
C3 C8 1.387(7)
C3 C4 1.387(7)
C3 C2 1.537(10)
C8 C7 1.387(7)
C8 H8 0.9300
C7 C6 1.382(17)
C7 H7 0.9300
C6 C5 1.380(7)
C6 H6 0.9300
C5 C4 1.391(7)
C5 H5 0.9300
C4 H4 0.9300
C2 C1 1.465(12)
C2 H2A 0.9700
C2 H2B 0.9700
C1 N1 1.497(10)
C1 H1A 0.9700
C1 H1B 0.9700
N1 H1C 0.8900
N1 H1E 0.8900
N1 H1D 0.8900
C11B C12B 1.3900
C11B C16B 1.3900
C11B C10B 1.533(10)
C12B C13B 1.3900
C12B H12B 0.9300
C13B C14B 1.3900
C13B H13B 0.9300
C14B C15B 1.3900
C14B H14B 0.9300
C15B C16B 1.3900
C15B H15B 0.9300
C16B H16B 0.9300
C10B C9B 1.449(12)
C10B H1B1 0.9700
C10B H1B2 0.9700
C9B N2B 1.492(10)
C9B H9B1 0.9700
C9B H9B2 0.9700
N2B H2CB 0.8900
N2B H2EB 0.8900
N2B H2DB 0.8900
C11A C12A 1.3900
C11A C16A 1.3900
C11A C10A 1.535(11)
C12A C13A 1.4013
C12A H12A 0.9300
C13A C14A 1.3900
C13A H13A 0.9300
C14A C15A 1.3900
C14A H14A 0.9300
C15A C16A 1.3900
C15A H15A 0.9300
C16A H16A 0.9300
C10A C9A 1.457(14)
C10A H1A1 0.9700
C10A H1A2 0.9700
C9A N2A 1.495(12)
C9A H9A1 0.9500
C9A H9A2 1.000
N2A H2DA 0.8900
N2A H2CA 0.8900
N2A H2EA 0.8900
I4 Hg1 2.7701(7)
I1 Hg1 2.7656(10)
I3 Hg1 2.7729(10)
I2 Hg1 2.7992(8)

loop_
_geom_torsion_atom_site_label_1
_geom_torsion_atom_site_label_2
_geom_torsion_atom_site_label_3
_geom_torsion_atom_site_label_4
_geom_torsion
C4 C3 C8 C7 -1.8(18)
C2 C3 C8 C7 178.5(10)
C3 C8 C7 C6 4.0(19)
C8 C7 C6 C5 -6(2)
C7 C6 C5 C4 5(2)
C8 C3 C4 C5 1.4(19)
C2 C3 C4 C5 -179.0(11)
C6 C5 C4 C3 -3(2)
C8 C3 C2 C1 106.5(12)
C4 C3 C2 C1 -73.2(13)
C3 C2 C1 N1 169.2(8)
C16B C11B C12B C13B 0.0
C10B C11B C12B C13B 175.1(8)
C11B C12B C13B C14B 0.0
C12B C13B C14B C15B 0.0
C13B C14B C15B C16B 0.0
C14B C15B C16B C11B 0.0
C12B C11B C16B C15B 0.0
C10B C11B C16B C15B -175.2(8)
C12B C11B C10B C9B 87.3(14)
C16B C11B C10B C9B -97.6(13)
C11B C10B C9B N2B -174.1(11)
C16A C11A C12A C13A 0.0
C10A C11A C12A C13A 170(4)
C11A C12A C13A C14A 0.0
C12A C13A C14A C15A 0.0
C13A C14A C15A C16A 0.0
C14A C15A C16A C11A 0.0
C12A C11A C16A C15A 0.0
C10A C11A C16A C15A -170(4)
C12A C11A C10A C9A -106(9)
C16A C11A C10A C9A 64(9)
C11A C10A C9A N2A 176(9)
